data_9005672
loop_
_publ_author_name
'Keller, P.'
'Lissner, F.'
'Schleid, T.'

_publ_section_title
;
 The crystal structures of zincroselite and gaitite: Two natural
 polymorphs of Ca2Zn[AsO4]2*2H2O from Tsumeb, Namibia
 Note: c cell edge corrected by authors
;
_journal_name_full 'European Journal of Mineralogy'
_journal_page_first 353
_journal_page_last 359
_journal_paper_doi 10.1127/0935-1221/2004/0016-0353
_journal_volume 16
_journal_year 2004
_chemical_compound_source 'Tsumeb, Namibia'
_chemical_formula_sum 'As2 Ca2 H4 Mg0.42 O10 Zn0.58'
_chemical_name_mineral Gaitite
_space_group_IT_number 2
_symmetry_space_group_name_Hall '-P 1'
_symmetry_space_group_name_H-M 'P -1'
_cell_angle_alpha 97.41
_cell_angle_beta 109.08
_cell_angle_gamma 108.09
_cell_length_a 5.899
_cell_length_b 6.978
_cell_length_c 5.575
_cell_formula_units_Z 1
_cell_volume 199.258
_database_code_amcsd 0007063
_exptl_crystal_density_diffrn 3.685
_cod_original_formula_sum 'Ca2 (Zn.58 Mg.42) As2 O10 H4'
_cod_database_code 9005672

loop_
_space_group_symop_operation_xyz
x,y,z
-x,-y,-z

loop_
_atom_site_aniso_label
_atom_site_aniso_U_11
_atom_site_aniso_U_22
_atom_site_aniso_U_33
_atom_site_aniso_U_12
_atom_site_aniso_U_13
_atom_site_aniso_U_23
CaA 0.01010 0.01090 0.00860 0.00410 0.00390 0.00210
ZnM 0.00930 0.00890 0.00930 0.00440 0.00380 0.00190
MgM 0.00930 0.00890 0.00930 0.00440 0.00380 0.00190
AsX 0.00740 0.00770 0.00700 0.00320 0.00270 0.00220
O1 0.01060 0.01410 0.01100 0.00550 0.00470 0.00650
O2 0.01460 0.01380 0.00860 0.00670 0.00190 -0.00010
O3 0.01160 0.01210 0.01230 0.00710 0.00490 0.00440
O4 0.00820 0.01190 0.01270 0.00210 0.00420 0.00300
O5 0.01010 0.01020 0.01090 0.00320 0.00220 0.00290

loop_
_atom_site_label
_atom_site_fract_x
_atom_site_fract_y
_atom_site_fract_z
_atom_site_occupancy
_atom_site_U_iso_or_equiv
CaA 0.29405 0.76227 0.65237 1.00000 0.00980
ZnM 0.00000 0.00000 0.00000 0.58000 0.00890
MgM 0.00000 0.00000 0.00000 0.42000 0.00890
AsX 0.33451 0.24613 0.67138 1.00000 0.00720
O1 0.34290 0.12980 0.92180 1.00000 0.01120
O2 0.24010 0.05040 0.40100 1.00000 0.01300
O3 0.15520 0.39160 0.64200 1.00000 0.01110
O4 0.64170 0.38510 0.71590 1.00000 0.01140
O5 0.95410 0.27370 0.07360 1.00000 0.01110
H1 0.08800 0.36000 0.13300 1.00000 0.02200
H2 0.88300 0.29400 0.96700 1.00000 0.03690

loop_
_cod_related_entry_id
_cod_related_entry_database
_cod_related_entry_code
1 AMCSD 0007063
